data_4340110
loop_
_publ_author_name
'Cross, Justin N.'
'Villa, Eric M.'
'Darling, Victoria R.'
'Polinski, Matthew J.'
'Lin, Jian'
'Tan, Xiaoyan'
'Kikugawa, Naoki'
'Shatruk, Michael'
'Baumbach, Ryan'
'Albrecht-Schmitt, Thomas E'

_publ_section_title
;
 Straightforward Reductive Routes to Air-Stable Uranium(III) and
 Neptunium(III) Materials.
;
_journal_issue 14
_journal_name_full 'Inorganic chemistry'
_journal_page_first 7455
_journal_page_last 7466
_journal_paper_doi 10.1021/ic500771t
_journal_volume 53
_journal_year 2014
_chemical_formula_moiety K5U2(SO4)6(H2O)
_chemical_formula_sum 'K5 O25 S6 U2'
_chemical_formula_weight 1263.92
_chemical_melting_point ?
_chemical_name_common 'Potassium Uranium (III,IV) sulfate'
_chemical_name_systematic
; 
 ? 
;
_space_group_IT_number 15
_symmetry_cell_setting monoclinic
_symmetry_space_group_name_Hall '-C 2yc'
_symmetry_space_group_name_H-M 'C 1 2/c 1'
_atom_sites_solution_hydrogens none
_atom_sites_solution_primary direct
_atom_sites_solution_secondary difmap
_audit_creation_method SHELXL-97
_cell_angle_alpha 90.00
_cell_angle_beta 112.3000(10)
_cell_angle_gamma 90.00
_cell_formula_units_Z 4
_cell_length_a 17.7400(14)
_cell_length_b 7.0516(6)
_cell_length_c 19.4646(16)
_cell_measurement_reflns_used 11056
_cell_measurement_temperature 296(2)
_cell_measurement_theta_max 27.53
_cell_measurement_theta_min 2.26
_cell_volume 2252.8(3)
_computing_cell_refinement 'smart saint'
_computing_data_collection smart
_computing_data_reduction SAINT
_computing_molecular_graphics 'SHELXP-97 (Sheldrick, 1997)'
_computing_publication_material 'SHELXCIF-97 (Sheldrick, 2000)'
_computing_structure_refinement 'SHELXL-97 (Sheldrick, 1997)'
_computing_structure_solution 'SHELXS-97 (Sheldrick, 1990)'
_diffrn_ambient_temperature 296(2)
_diffrn_detector_area_resol_mean 0
_diffrn_measured_fraction_theta_full 0.996
_diffrn_measured_fraction_theta_max 0.996
_diffrn_measurement_device_type 'BRUKER apex II'
_diffrn_measurement_method '0.5 wide w/ exposures'
_diffrn_radiation_monochromator 'Quazar optics'
_diffrn_radiation_source 'Imus microfocused'
_diffrn_radiation_type MoK\a
_diffrn_radiation_wavelength 0.71073
_diffrn_reflns_av_R_equivalents 0.0391
_diffrn_reflns_av_sigmaI/netI 0.0337
_diffrn_reflns_limit_h_max 22
_diffrn_reflns_limit_h_min -22
_diffrn_reflns_limit_k_max 8
_diffrn_reflns_limit_k_min -9
_diffrn_reflns_limit_l_max 25
_diffrn_reflns_limit_l_min -24
_diffrn_reflns_number 11056
_diffrn_reflns_theta_full 27.53
_diffrn_reflns_theta_max 27.53
_diffrn_reflns_theta_min 2.26
_exptl_absorpt_coefficient_mu 15.954
_exptl_absorpt_correction_T_max 0.8
_exptl_absorpt_correction_T_min 0.8
_exptl_absorpt_correction_type multi-scan
_exptl_absorpt_process_details SHELTXPREP
_exptl_crystal_colour yellow-black
_exptl_crystal_density_diffrn 3.727
_exptl_crystal_density_meas ?
_exptl_crystal_density_method 'not measured'
_exptl_crystal_description block
_exptl_crystal_F_000 2300
_exptl_crystal_size_max 0.07
_exptl_crystal_size_mid 0.05
_exptl_crystal_size_min 0.025
_refine_diff_density_max 1.719
_refine_diff_density_min -0.979
_refine_diff_density_rms 0.195
_refine_ls_extinction_method none
_refine_ls_goodness_of_fit_ref 1.024
_refine_ls_hydrogen_treatment none
_refine_ls_matrix_type full
_refine_ls_number_parameters 177
_refine_ls_number_reflns 2592
_refine_ls_number_restraints 6
_refine_ls_restrained_S_all 1.029
_refine_ls_R_factor_all 0.0332
_refine_ls_R_factor_gt 0.0256
_refine_ls_shift/su_max 0.001
_refine_ls_shift/su_mean 0.000
_refine_ls_structure_factor_coef Fsqd
_refine_ls_weighting_details 'calc w=1/[\s^2^(Fo^2^)+(0.0256P)^2^+13.5664P] where P=(Fo^2^+2Fc^2^)/3'
_refine_ls_weighting_scheme calc
_refine_ls_wR_factor_gt 0.0552
_refine_ls_wR_factor_ref 0.0582
_reflns_number_gt 2230
_reflns_number_total 2592
_reflns_threshold_expression >2sigma(I)
_cod_data_source_file ic500771t_si_002.cif
_cod_data_source_block save
_cod_depositor_comments
;
The following automatic conversions were performed:

'_chemical_melting_point' value 'not measured' was changed to '?' -
the value is undefined or not given.

Automatic conversion script
Id: cif_fix_values 2281 2013-09-26 08:29:07Z andrius 

 Adding full bibliography for 4340109--4340117.cif.

The following automatic conversions were performed:

'_exptl_crystal_density_meas' value 'N/A' was changed to '?' - the
value is perceived as not measured.

Automatic conversion script
Id: cif_fix_values 3008 2015-01-20 13:52:24Z robertas 
;
_cod_original_sg_symbol_H-M C2/c
_cod_database_code 4340110

loop_
_symmetry_equiv_pos_as_xyz
'x, y, z'
'-x, y, -z+1/2'
'x+1/2, y+1/2, z'
'-x+1/2, y+1/2, -z+1/2'
'-x, -y, -z'
'x, -y, z-1/2'
'-x+1/2, -y+1/2, -z'
'x+1/2, -y+1/2, z-1/2'

loop_
_atom_site_label
_atom_site_type_symbol
_atom_site_fract_x
_atom_site_fract_y
_atom_site_fract_z
_atom_site_U_iso_or_equiv
_atom_site_adp_type
_atom_site_occupancy
_atom_site_symmetry_multiplicity
_atom_site_calc_flag
_atom_site_refinement_flags
U1 U 0.148373(12) 0.92770(3) 0.484421(11) 0.01214(7) Uani 1 1 d .
K2 K 0.0000 1.0771(3) 0.2500 0.0236(4) Uani 1 2 d S
K1 K 0.28187(8) 1.13633(19) 0.71056(7) 0.0188(3) Uani 1 1 d .
K3 K 0.43454(10) 1.0986(2) 0.41053(12) 0.0490(5) Uani 1 1 d .
S3 S 0.06956(8) 0.9105(2) 0.60566(7) 0.0148(3) Uani 1 1 d .
S2 S 0.13554(8) 1.4207(2) 0.42131(7) 0.0134(3) Uani 1 1 d .
S1 S 0.22025(8) 0.8862(2) 0.35732(7) 0.0129(3) Uani 1 1 d .
O8 O 0.2747(2) 1.0725(6) 0.5599(2) 0.0177(9) Uani 1 1 d .
O7 O 0.2416(2) 0.6904(6) 0.5643(2) 0.0184(9) Uani 1 1 d .
O6 O 0.0547(3) 0.7798(6) 0.5421(2) 0.0212(9) Uani 1 1 d .
O13 O 0.1977(3) 0.7356(6) 0.3033(2) 0.0237(10) Uani 1 1 d .
O12 O 0.2749(3) 1.0196(6) 0.3440(2) 0.0225(10) Uani 1 1 d .
O5 O 0.1324(3) 1.0435(6) 0.5996(2) 0.0248(10) Uani 1 1 d .
O4 O 0.1204(3) 1.2740(7) 0.4684(2) 0.0284(11) Uani 1 1 d .
O3 O 0.1472(3) 0.9841(6) 0.3606(2) 0.0220(9) Uani 1 1 d .
O11 O 0.0935(3) 1.3808(6) 0.3434(2) 0.0218(9) Uani 1 1 d .
O2 O 0.0044(2) 0.9778(6) 0.4033(2) 0.0202(9) Uani 1 1 d .
O10 O 0.0975(3) 0.8095(7) 0.6751(2) 0.0329(11) Uani 1 1 d .
O1 O 0.1064(2) 0.6053(6) 0.4387(2) 0.0263(11) Uani 1 1 d .
O1W O 0.0220(8) 0.6800(16) 0.2276(6) 0.066(4) Uani 0.50 1 d PU

loop_
_atom_site_aniso_label
_atom_site_aniso_U_11
_atom_site_aniso_U_22
_atom_site_aniso_U_33
_atom_site_aniso_U_23
_atom_site_aniso_U_13
_atom_site_aniso_U_12
U1 0.01054(11) 0.01388(12) 0.01232(11) -0.00028(8) 0.00470(8) -0.00080(9)
K2 0.0158(9) 0.0351(12) 0.0184(9) 0.000 0.0046(7) 0.000
K1 0.0248(7) 0.0153(6) 0.0166(6) -0.0018(5) 0.0081(5) 0.0002(5)
K3 0.0257(8) 0.0240(9) 0.0838(14) -0.0076(9) 0.0056(9) -0.0017(7)
S3 0.0154(7) 0.0161(8) 0.0123(6) 0.0023(5) 0.0044(5) 0.0010(6)
S2 0.0116(6) 0.0133(7) 0.0157(6) -0.0020(6) 0.0056(5) -0.0021(6)
S1 0.0148(7) 0.0110(7) 0.0133(6) 0.0028(5) 0.0059(5) 0.0018(5)
O8 0.0123(19) 0.015(2) 0.027(2) -0.0022(18) 0.0088(17) -0.0002(17)
O7 0.022(2) 0.017(2) 0.015(2) 0.0060(16) 0.0056(17) 0.0011(18)
O6 0.025(2) 0.018(2) 0.022(2) -0.0063(18) 0.0103(18) -0.0042(19)
O13 0.037(3) 0.013(2) 0.024(2) -0.0040(18) 0.016(2) -0.0056(19)
O12 0.026(2) 0.018(2) 0.027(2) 0.0039(18) 0.014(2) -0.0038(18)
O5 0.022(2) 0.023(3) 0.028(2) -0.0024(19) 0.0091(19) -0.0072(19)
O4 0.020(2) 0.038(3) 0.024(2) 0.008(2) 0.0056(18) -0.009(2)
O3 0.022(2) 0.026(2) 0.019(2) 0.0067(18) 0.0099(18) 0.0103(19)
O11 0.029(2) 0.017(2) 0.015(2) -0.0036(17) 0.0032(18) -0.0008(18)
O2 0.019(2) 0.018(2) 0.025(2) -0.0004(17) 0.0107(18) 0.0001(17)
O10 0.038(3) 0.039(3) 0.021(2) 0.019(2) 0.011(2) 0.013(2)
O1 0.015(2) 0.027(3) 0.033(3) -0.014(2) 0.0046(19) 0.0029(18)
O1W 0.063(7) 0.039(6) 0.057(7) 0.009(5) -0.022(5) -0.008(5)

loop_
_atom_type_symbol
_atom_type_description
_atom_type_scat_dispersion_real
_atom_type_scat_dispersion_imag
_atom_type_scat_source
O O 0.0106 0.0060 'International Tables Vol C Tables 4.2.6.8 and 6.1.1.4'
S S 0.1246 0.1234 'International Tables Vol C Tables 4.2.6.8 and 6.1.1.4'
K K 0.2009 0.2494 'International Tables Vol C Tables 4.2.6.8 and 6.1.1.4'
U U -9.6767 9.6646 'International Tables Vol C Tables 4.2.6.8 and 6.1.1.4'

loop_
_geom_angle_atom_site_label_1
_geom_angle_atom_site_label_2
_geom_angle_atom_site_label_3
_geom_angle
_geom_angle_site_symmetry_1
_geom_angle_site_symmetry_3
O8 U1 O3 101.08(15) . .
O8 U1 O7 69.67(13) . .
O3 U1 O7 119.35(13) . .
O8 U1 O1 134.71(14) . .
O3 U1 O1 84.53(15) . .
O7 U1 O1 68.66(14) . .
O8 U1 O2 146.44(14) . .
O3 U1 O2 74.03(14) . .
O7 U1 O2 142.17(14) . .
O1 U1 O2 78.57(14) . .
O8 U1 O4 75.76(14) . .
O3 U1 O4 77.82(14) . .
O7 U1 O4 143.59(14) . .
O1 U1 O4 147.74(14) . .
O2 U1 O4 70.74(14) . .
O8 U1 O5 73.05(14) . .
O3 U1 O5 150.76(15) . .
O7 U1 O5 86.14(14) . .
O1 U1 O5 120.40(15) . .
O2 U1 O5 94.90(14) . .
O4 U1 O5 72.97(14) . .
O8 U1 O6 121.22(13) . .
O3 U1 O6 137.65(14) . .
O7 U1 O6 80.62(13) . .
O1 U1 O6 67.81(14) . .
O2 U1 O6 69.61(14) . .
O4 U1 O6 108.89(14) . .
O5 U1 O6 54.94(13) . .
O8 U1 O7 72.76(13) . 7_566
O3 U1 O7 54.49(12) . 7_566
O7 U1 O7 66.09(14) . 7_566
O1 U1 O7 74.84(13) . 7_566
O2 U1 O7 123.29(12) . 7_566
O4 U1 O7 114.13(13) . 7_566
O5 U1 O7 141.68(13) . 7_566
O6 U1 O7 136.94(13) . 7_566
O8 U1 S3 97.72(10) . .
O3 U1 S3 154.53(10) . .
O7 U1 S3 83.30(10) . .
O1 U1 S3 94.34(11) . .
O2 U1 S3 80.79(10) . .
O4 U1 S3 90.45(10) . .
O5 U1 S3 27.51(10) . .
O6 U1 S3 27.45(9) . .
O7 U1 S3 149.39(9) 7_566 .
O8 U1 S1 87.62(10) . .
O3 U1 S1 26.54(10) . .
O7 U1 S1 93.29(10) . .
O1 U1 S1 77.87(11) . .
O2 U1 S1 97.92(10) . .
O4 U1 S1 96.42(10) . .
O5 U1 S1 159.61(10) . .
O6 U1 S1 145.04(9) . .
O7 U1 S1 27.96(8) 7_566 .
S3 U1 S1 172.19(4) . .
O8 U1 K3 163.38(10) . 3_445
O3 U1 K3 94.80(11) . 3_445
O7 U1 K3 98.28(10) . 3_445
O1 U1 K3 41.77(10) . 3_445
O2 U1 K3 43.92(10) . 3_445
O4 U1 K3 112.79(10) . 3_445
O5 U1 K3 95.31(10) . 3_445
O6 U1 K3 43.34(10) . 3_445
O7 U1 K3 113.68(9) 7_566 3_445
S3 U1 K3 68.78(4) . 3_445
S1 U1 K3 104.93(4) . 3_445
O3 K2 O3 152.5(2) . 2
O3 K2 O10 83.34(13) . 6_575
O3 K2 O10 104.67(12) 2 6_575
O3 K2 O10 104.67(12) . 5_576
O3 K2 O10 83.34(13) 2 5_576
O10 K2 O10 146.4(2) 6_575 5_576
O3 K2 O1W 78.1(3) . 2
O3 K2 O1W 75.2(3) 2 2
O10 K2 O1W 120.5(3) 6_575 2
O10 K2 O1W 93.1(3) 5_576 2
O3 K2 O1W 75.2(2) . .
O3 K2 O1W 78.1(3) 2 .
O10 K2 O1W 93.1(3) 6_575 .
O10 K2 O1W 120.5(3) 5_576 .
O1W K2 O1W 27.6(5) 2 .
O3 K2 O11 62.51(12) . .
O3 K2 O11 144.48(14) 2 .
O10 K2 O11 78.08(13) 6_575 .
O10 K2 O11 77.22(14) 5_576 .
O1W K2 O11 134.7(2) 2 .
O1W K2 O11 137.4(2) . .
O3 K2 O11 144.48(14) . 2
O3 K2 O11 62.51(12) 2 2
O10 K2 O11 77.22(14) 6_575 2
O10 K2 O11 78.08(13) 5_576 2
O1W K2 O11 137.4(2) 2 2
O1W K2 O11 134.7(2) . 2
O11 K2 O11 84.37(17) . 2
O3 K2 O2 112.04(12) . 2
O3 K2 O2 60.99(12) 2 2
O10 K2 O2 48.53(12) 6_575 2
O10 K2 O2 142.70(12) 5_576 2
O1W K2 O2 88.3(3) 2 2
O1W K2 O2 65.3(3) . 2
O11 K2 O2 125.71(12) . 2
O11 K2 O2 76.01(12) 2 2
O3 K2 O2 60.99(12) . .
O3 K2 O2 112.04(12) 2 .
O10 K2 O2 142.70(12) 6_575 .
O10 K2 O2 48.53(12) 5_576 .
O1W K2 O2 65.3(3) 2 .
O1W K2 O2 88.3(3) . .
O11 K2 O2 76.01(12) . .
O11 K2 O2 125.71(12) 2 .
O2 K2 O2 153.31(17) 2 .
O3 K2 S3 96.62(9) . 6_575
O3 K2 S3 84.07(9) 2 6_575
O10 K2 S3 23.37(9) 6_575 6_575
O10 K2 S3 154.61(11) 5_576 6_575
O1W K2 S3 104.9(3) 2 6_575
O1W K2 S3 78.0(3) . 6_575
O11 K2 S3 101.25(10) . 6_575
O11 K2 S3 76.56(9) 2 6_575
O2 K2 S3 25.22(8) 2 6_575
O2 K2 S3 156.39(9) . 6_575
O3 K2 S3 84.07(9) . 5_576
O3 K2 S3 96.62(9) 2 5_576
O10 K2 S3 154.61(11) 6_575 5_576
O10 K2 S3 23.37(9) 5_576 5_576
O1W K2 S3 78.0(3) 2 5_576
O1W K2 S3 104.9(3) . 5_576
O11 K2 S3 76.56(9) . 5_576
O11 K2 S3 101.25(9) 2 5_576
O2 K2 S3 156.39(9) 2 5_576
O2 K2 S3 25.22(8) . 5_576
S3 K2 S3 177.12(8) 6_575 5_576
O13 K1 O12 152.91(14) 7_566 7_576
O13 K1 O10 115.33(15) 7_566 4_556
O12 K1 O10 88.76(15) 7_576 4_556
O13 K1 O11 76.24(13) 7_566 7_576
O12 K1 O11 97.01(13) 7_576 7_576
O10 K1 O11 80.65(13) 4_556 7_576
O13 K1 O5 79.46(14) 7_566 .
O12 K1 O5 78.60(13) 7_576 .
O10 K1 O5 163.73(15) 4_556 .
O11 K1 O5 110.80(13) 7_576 .
O13 K1 O12 76.69(12) 7_566 6_576
O12 K1 O12 124.48(12) 7_576 6_576
O10 K1 O12 73.86(14) 4_556 6_576
O11 K1 O12 129.65(13) 7_576 6_576
O5 K1 O12 104.85(13) . 6_576
O13 K1 O13 119.43(12) 7_566 6_576
O12 K1 O13 76.11(13) 7_576 6_576
O10 K1 O13 77.36(14) 4_556 6_576
O11 K1 O13 157.04(13) 7_576 6_576
O5 K1 O13 89.56(13) . 6_576
O12 K1 O13 48.95(12) 6_576 6_576
O13 K1 O8 72.76(12) 7_566 .
O12 K1 O8 82.83(13) 7_576 .
O10 K1 O8 127.68(14) 4_556 .
O11 K1 O8 49.75(11) 7_576 .
O5 K1 O8 61.31(12) . .
O12 K1 O8 148.23(13) 6_576 .
O13 K1 O8 147.06(12) 6_576 .
O13 K1 S2 72.33(10) 7_566 7_576
O12 K1 S2 90.71(10) 7_576 7_576
O10 K1 S2 103.78(11) 4_556 7_576
O11 K1 S2 24.11(8) 7_576 7_576
O5 K1 S2 86.76(10) . 7_576
O12 K1 S2 144.23(10) 6_576 7_576
O13 K1 S2 166.78(10) 6_576 7_576
O8 K1 S2 25.65(8) . 7_576
O13 K1 S1 97.88(10) 7_566 6_576
O12 K1 S1 100.44(10) 7_576 6_576
O10 K1 S1 74.91(11) 4_556 6_576
O11 K1 S1 149.47(10) 7_576 6_576
O5 K1 S1 97.14(10) . 6_576
O12 K1 S1 24.47(9) 6_576 6_576
O13 K1 S1 24.50(8) 6_576 6_576
O8 K1 S1 157.39(9) . 6_576
S2 K1 S1 168.70(5) 7_576 6_576
O13 K1 S1 149.30(10) 7_566 7_576
O12 K1 S1 20.46(9) 7_576 7_576
O10 K1 S1 77.10(11) 4_556 7_576
O11 K1 S1 78.60(9) 7_576 7_576
O5 K1 S1 93.48(10) . 7_576
O12 K1 S1 133.71(10) 6_576 7_576
O13 K1 S1 90.07(9) 6_576 7_576
O8 K1 S1 77.64(9) . 7_576
S2 K1 S1 77.50(4) 7_576 7_576
S1 K1 S1 112.69(5) 6_576 7_576
O13 K1 K3 121.35(10) 7_566 7_576
O12 K1 K3 40.09(10) 7_576 7_576
O10 K1 K3 122.54(12) 4_556 7_576
O11 K1 K3 120.35(10) 7_576 7_576
O5 K1 K3 41.97(10) . 7_576
O12 K1 K3 109.97(10) 6_576 7_576
O13 K1 K3 67.97(9) 6_576 7_576
O8 K1 K3 79.57(9) . 7_576
S2 K1 K3 101.27(5) 7_576 7_576
S1 K1 K3 88.58(5) 6_576 7_576
S1 K1 K3 59.26(4) 7_576 7_576
O12 K3 O5 78.99(13) . 7_576
O12 K3 O6 83.63(13) . 7_566
O5 K3 O6 149.95(15) 7_576 7_566
O12 K3 O1 159.87(15) . 3
O5 K3 O1 113.15(14) 7_576 3
O6 K3 O1 91.02(13) 7_566 3
O12 K3 O6 142.66(15) . 3
O5 K3 O6 79.34(13) 7_576 3
O6 K3 O6 101.02(12) 7_566 3
O1 K3 O6 57.42(12) 3 3
O12 K3 O2 123.06(13) . 3
O5 K3 O2 49.54(12) 7_576 3
O6 K3 O2 153.29(13) 7_566 3
O1 K3 O2 64.21(12) 3 3
O6 K3 O2 58.10(12) 3 3
O12 K3 O4 81.03(13) . 7_576
O5 K3 O4 61.67(13) 7_576 7_576
O6 K3 O4 91.64(14) 7_566 7_576
O1 K3 O4 118.62(13) 3 7_576
O6 K3 O4 61.93(12) 3 7_576
O2 K3 O4 91.91(13) 3 7_576
O12 K3 O1W 100.5(2) . 4
O5 K3 O1W 90.6(2) 7_576 4
O6 K3 O1W 116.7(2) 7_566 4
O1 K3 O1W 64.7(2) 3 4
O6 K3 O1W 109.7(2) 3 4
O2 K3 O1W 63.2(2) 3 4
O4 K3 O1W 151.6(2) 7_576 4
O12 K3 O10 67.91(13) . 7_566
O5 K3 O10 141.36(13) 7_576 7_566
O6 K3 O10 46.09(11) 7_566 7_566
O1 K3 O10 94.48(13) 3 7_566
O6 K3 O10 139.30(13) 3 7_566
O2 K3 O10 139.76(14) 3 7_566
O4 K3 O10 128.13(14) 7_576 7_566
O1W K3 O10 77.0(2) 4 7_566
O12 K3 S3 100.42(10) . 7_576
O5 K3 S3 24.53(9) 7_576 7_576
O6 K3 S3 166.87(12) 7_566 7_576
O1 K3 S3 89.15(10) 3 7_576
O6 K3 S3 68.18(9) 3 7_576
O2 K3 S3 25.08(8) 3 7_576
O4 K3 S3 76.81(10) 7_576 7_576
O1W K3 S3 75.0(2) 4 7_576
O10 K3 S3 146.95(11) 7_566 7_576
O12 K3 S3 76.62(10) . 7_566
O5 K3 S3 155.47(11) 7_576 7_566
O6 K3 S3 22.70(8) 7_566 7_566
O1 K3 S3 91.02(10) 3 7_566
O6 K3 S3 119.65(10) 3 7_566
O2 K3 S3 152.52(11) 3 7_566
O4 K3 S3 111.36(11) 7_576 7_566
O1W K3 S3 96.4(2) 4 7_566
O10 K3 S3 23.54(7) 7_566 7_566
S3 K3 S3 170.42(9) 7_576 7_566
O12 K3 K3 123.60(13) . 5_676
O5 K3 K3 121.12(13) 7_576 5_676
O6 K3 K3 52.03(9) 7_566 5_676
O1 K3 K3 65.24(11) 3 5_676
O6 K3 K3 48.99(9) 3 5_676
O2 K3 K3 105.21(10) 3 5_676
O4 K3 K3 69.15(11) 7_576 5_676
O1W K3 K3 128.1(2) 4 5_676
O10 K3 K3 94.35(10) 7_566 5_676
S3 K3 K3 116.75(8) 7_576 5_676
S3 K3 K3 71.83(6) 7_566 5_676
O10 S3 O2 110.3(3) . 5_576
O10 S3 O6 111.4(3) . .
O2 S3 O6 111.3(2) 5_576 .
O10 S3 O5 112.5(3) . .
O2 S3 O5 108.1(3) 5_576 .
O6 S3 O5 103.1(2) . .
O10 S3 U1 128.8(2) . .
O2 S3 U1 120.85(17) 5_576 .
O6 S3 U1 52.59(17) . .
O5 S3 U1 50.56(17) . .
O10 S3 K2 49.8(2) . 5_576
O2 S3 K2 60.75(17) 5_576 5_576
O6 S3 K2 133.20(18) . 5_576
O5 S3 K2 123.52(18) . 5_576
U1 S3 K2 173.89(5) . 5_576
O10 S3 K3 124.5(2) . 7_576
O2 S3 K3 58.17(17) 5_576 7_576
O6 S3 K3 123.54(18) . 7_576
O5 S3 K3 50.10(18) . 7_576
U1 S3 K3 83.93(5) . 7_576
K2 S3 K3 92.68(6) 5_576 7_576
O10 S3 K3 65.0(2) . 7_566
O2 S3 K3 122.13(18) 5_576 7_566
O6 S3 K3 46.88(17) . 7_566
O5 S3 K3 127.53(19) . 7_566
U1 S3 K3 88.46(5) . 7_566
K2 S3 K3 95.41(6) 5_576 7_566
K3 S3 K3 170.42(9) 7_576 7_566
O11 S2 O4 111.9(3) . .
O11 S2 O1 108.9(3) . 1_565
O4 S2 O1 108.2(3) . 1_565
O11 S2 O8 110.0(3) . 7_576
O4 S2 O8 107.4(2) . 7_576
O1 S2 O8 110.3(2) 1_565 7_576
O11 S2 K1 52.20(18) . 7_576
O4 S2 K1 127.9(2) . 7_576
O1 S2 K1 123.9(2) 1_565 7_576
O8 S2 K1 57.89(16) 7_576 7_576
O11 S2 K3 84.47(19) . 3_455
O4 S2 K3 82.78(19) . 3_455
O1 S2 K3 46.10(17) 1_565 3_455
O8 S2 K3 156.30(17) 7_576 3_455
K1 S2 K3 132.23(6) 7_576 3_455
O13 S1 O12 111.7(3) . .
O13 S1 O3 111.5(3) . .
O12 S1 O3 111.1(3) . .
O13 S1 O7 111.5(2) . 7_566
O12 S1 O7 109.9(2) . 7_566
O3 S1 O7 100.7(2) . 7_566
O13 S1 U1 123.38(18) . .
O12 S1 U1 124.87(19) . .
O3 S1 U1 46.89(16) . .
O7 S1 U1 53.89(16) 7_566 .
O13 S1 K1 56.34(17) . 6_575
O12 S1 K1 55.39(18) . 6_575
O3 S1 K1 127.88(17) . 6_575
O7 S1 K1 131.35(17) 7_566 6_575
U1 S1 K1 174.76(5) . 6_575
O13 S1 K1 117.33(18) . 7_576
O12 S1 K1 40.62(18) . 7_576
O3 S1 K1 72.26(18) . 7_576
O7 S1 K1 129.76(17) 7_566 7_576
U1 S1 K1 104.23(4) . 7_576
K1 S1 K1 72.59(3) 6_575 7_576
S2 O8 U1 145.8(2) 7_576 .
S2 O8 K1 96.46(19) 7_576 .
U1 O8 K1 110.85(14) . .
S1 O7 U1 145.0(2) 7_566 .
S1 O7 U1 98.15(19) 7_566 7_566
U1 O7 U1 113.91(14) . 7_566
S3 O6 U1 100.0(2) . .
S3 O6 K3 110.4(2) . 7_566
U1 O6 K3 123.91(16) . 7_566
S3 O6 K3 147.1(2) . 3_445
U1 O6 K3 99.92(14) . 3_445
K3 O6 K3 78.98(12) 7_566 3_445
S1 O13 K1 141.8(3) . 7_566
S1 O13 K1 99.2(2) . 6_575
K1 O13 K1 96.96(13) 7_566 6_575
S1 O12 K1 118.9(2) . 7_576
S1 O12 K3 134.8(2) . .
K1 O12 K3 99.87(14) 7_576 .
S1 O12 K1 100.1(2) . 6_575
K1 O12 K1 97.29(13) 7_576 6_575
K3 O12 K1 96.66(14) . 6_575
S3 O5 U1 101.9(2) . .
S3 O5 K3 105.4(2) . 7_576
U1 O5 K3 115.19(17) . 7_576
S3 O5 K1 127.2(2) . .
U1 O5 K1 111.91(16) . .
K3 O5 K1 95.61(14) 7_576 .
S2 O4 U1 133.9(3) . .
S2 O4 K3 117.9(3) . 7_576
U1 O4 K3 107.64(15) . 7_576
S1 O3 U1 106.6(2) . .
S1 O3 K2 131.1(2) . .
U1 O3 K2 117.45(16) . .
S2 O11 K1 103.7(2) . 7_576
S2 O11 K2 138.7(2) . .
K1 O11 K2 94.52(12) 7_576 .
S3 O2 U1 143.7(2) 5_576 .
S3 O2 K3 96.7(2) 5_576 3_445
U1 O2 K3 100.95(14) . 3_445
S3 O2 K2 94.03(19) 5_576 .
U1 O2 K2 107.24(14) . .
K3 O2 K2 113.48(14) 3_445 .
S3 O10 K1 150.9(3) . 4_546
S3 O10 K2 106.9(2) . 5_576
K1 O10 K2 98.82(14) 4_546 5_576
S3 O10 K3 91.5(2) . 7_566
K1 O10 K3 87.29(13) 4_546 7_566
K2 O10 K3 120.03(17) 5_576 7_566
S2 O1 U1 144.1(3) 1_545 .
S2 O1 K3 112.1(2) 1_545 3_445
U1 O1 K3 103.76(14) . 3_445
O1W O1W K2 76.2(3) 2 .
O1W O1W K3 158.9(10) 2 4_545
K2 O1W K3 113.6(4) . 4_545

loop_
_geom_bond_atom_site_label_1
_geom_bond_atom_site_label_2
_geom_bond_distance
_geom_bond_site_symmetry_2
U1 O8 2.392(4) .
U1 O3 2.436(4) .
U1 O7 2.449(4) .
U1 O1 2.452(4) .
U1 O2 2.466(4) .
U1 O4 2.488(5) .
U1 O5 2.501(4) .
U1 O6 2.555(4) .
U1 O7 2.610(4) 7_566
U1 S3 3.1689(14) .
U1 S1 3.1978(14) .
U1 K3 4.2074(17) 3_445
K2 O3 2.759(4) .
K2 O3 2.759(4) 2
K2 O10 2.770(5) 6_575
K2 O10 2.770(5) 5_576
K2 O1W 2.883(12) 2
K2 O1W 2.884(12) .
K2 O11 2.890(4) .
K2 O11 2.890(4) 2
K2 O2 3.037(4) 2
K2 O2 3.037(4) .
K2 S3 3.4721(14) 6_575
K2 S3 3.4721(14) 5_576
K1 O13 2.675(4) 7_566
K1 O12 2.686(4) 7_576
K1 O10 2.722(4) 4_556
K1 O11 2.788(5) 7_576
K1 O5 2.788(4) .
K1 O12 2.866(4) 6_576
K1 O13 2.890(4) 6_576
K1 O8 2.922(4) .
K1 S2 3.4279(19) 7_576
K1 S1 3.4279(18) 6_576
K1 S1 3.6118(19) 7_576
K1 K3 4.114(2) 7_576
K3 O12 2.689(5) .
K3 O5 2.764(5) 7_576
K3 O6 2.805(5) 7_566
K3 O1 2.885(5) 3
K3 O6 2.931(4) 3
K3 O2 2.973(4) 3
K3 O4 3.009(5) 7_576
K3 O1W 3.119(13) 4
K3 O10 3.265(5) 7_566
K3 S3 3.474(2) 7_576
K3 S3 3.602(2) 7_566
K3 K3 3.649(4) 5_676
S3 O10 1.439(4) .
S3 O2 1.483(4) 5_576
S3 O6 1.483(4) .
S3 O5 1.496(4) .
S3 K2 3.4721(14) 5_576
S3 K3 3.474(2) 7_576
S3 K3 3.602(2) 7_566
S2 O11 1.441(4) .
S2 O4 1.472(4) .
S2 O1 1.487(4) 1_565
S2 O8 1.493(4) 7_576
S2 K1 3.4279(19) 7_576
S2 K3 3.710(2) 3_455
S1 O13 1.440(4) .
S1 O12 1.443(4) .
S1 O3 1.491(4) .
S1 O7 1.515(4) 7_566
S1 K1 3.4280(18) 6_575
S1 K1 3.6118(19) 7_576
O8 S2 1.493(4) 7_576
O7 S1 1.515(4) 7_566
O7 U1 2.610(4) 7_566
O6 K3 2.805(5) 7_566
O6 K3 2.931(4) 3_445
O13 K1 2.675(4) 7_566
O13 K1 2.890(4) 6_575
O12 K1 2.686(4) 7_576
O12 K1 2.866(4) 6_575
O5 K3 2.764(5) 7_576
O4 K3 3.009(5) 7_576
O11 K1 2.788(5) 7_576
O2 S3 1.483(4) 5_576
O2 K3 2.973(4) 3_445
O10 K1 2.722(4) 4_546
O10 K2 2.770(5) 5_576
O10 K3 3.266(5) 7_566
O1 S2 1.487(4) 1_545
O1 K3 2.885(5) 3_445
O1W O1W 1.37(3) 2
O1W K3 3.119(13) 4_545
